data_4347643
loop_
_publ_author_name
'Antal, Peter'
'Draho\<s, Bohuslav'
'Herchel, Radovan'
'Tr\'avn\'i\<cek, Zden\<ek'

_publ_section_title
;
 Late First-Row Transition-Metal Complexes Containing a 2-Pyridylmethyl
 Pendant-Armed 15-Membered Macrocyclic Ligand. Field-Induced Slow Magnetic
 Relaxation in a Seven-Coordinate Cobalt(II) Compound.
;
_journal_issue 12
_journal_name_full 'Inorganic chemistry'
_journal_page_first 5957
_journal_page_last 5972
_journal_paper_doi 10.1021/acs.inorgchem.6b00415
_journal_volume 55
_journal_year 2016
_chemical_formula_sum 'C25 H31 Cl2 Mn N5 O10'
_chemical_formula_weight 687.39
_space_group_crystal_system monoclinic
_space_group_IT_number 4
_space_group_name_Hall 'P 2yb'
_space_group_name_H-M_alt 'P 1 21 1'
_atom_sites_solution_hydrogens geom
_audit_creation_method SHELXL-2014/7
_cell_angle_alpha 90
_cell_angle_beta 113.0110(10)
_cell_angle_gamma 90
_cell_formula_units_Z 4
_cell_length_a 18.4837(11)
_cell_length_b 9.1361(5)
_cell_length_c 18.7481(11)
_cell_measurement_reflns_used 9796
_cell_measurement_temperature 120(2)
_cell_measurement_theta_max 27.1
_cell_measurement_theta_min 2.2
_cell_volume 2914.1(3)
_computing_cell_refinement 'Bruker SAINT'
_computing_data_collection 'Bruker APEX3'
_computing_data_reduction 'Bruker SAINT'
_computing_molecular_graphics 'Bruker SHELXTL'
_computing_publication_material 'Bruker SHELXTL'
_computing_structure_refinement 'SHELXL-2014 (Sheldrick 2014)'
_computing_structure_solution 'SHELXS-97 (Sheldrick 2008)'
_diffrn_ambient_temperature 120(2)
_diffrn_measured_fraction_theta_full 0.999
_diffrn_measured_fraction_theta_max 0.997
_diffrn_measurement_device_type 'Bruker APEX-II CCD'
_diffrn_measurement_method '\f and \w scans'
_diffrn_radiation_type MoK\a
_diffrn_radiation_wavelength 0.71073
_diffrn_reflns_av_R_equivalents 0.0731
_diffrn_reflns_av_unetI/netI 0.0516
_diffrn_reflns_Laue_measured_fraction_full 0.999
_diffrn_reflns_Laue_measured_fraction_max 0.997
_diffrn_reflns_limit_h_max 23
_diffrn_reflns_limit_h_min -23
_diffrn_reflns_limit_k_max 11
_diffrn_reflns_limit_k_min -11
_diffrn_reflns_limit_l_max 24
_diffrn_reflns_limit_l_min -23
_diffrn_reflns_number 89125
_diffrn_reflns_point_group_measured_fraction_full 1.000
_diffrn_reflns_point_group_measured_fraction_max 0.998
_diffrn_reflns_theta_full 25.242
_diffrn_reflns_theta_max 27.168
_diffrn_reflns_theta_min 2.217
_exptl_absorpt_coefficient_mu 0.701
_exptl_absorpt_correction_T_max 0.973
_exptl_absorpt_correction_T_min 0.933
_exptl_absorpt_correction_type multi-scan
_exptl_absorpt_process_details
;
 Bruker (2015). SADABS. Bruker AXS Inc., Madison, Wisconsin, USA.
;
_exptl_crystal_colour colourless
_exptl_crystal_density_diffrn 1.567
_exptl_crystal_description plate
_exptl_crystal_F_000 1420
_exptl_crystal_size_max 0.180
_exptl_crystal_size_mid 0.080
_exptl_crystal_size_min 0.080
_refine_diff_density_max 1.076
_refine_diff_density_min -0.961
_refine_diff_density_rms 0.105
_refine_ls_abs_structure_details
;
 Refined as an inversion twin.
;
_refine_ls_abs_structure_Flack 0.32(4)
_refine_ls_extinction_method none
_refine_ls_goodness_of_fit_ref 1.040
_refine_ls_hydrogen_treatment constr
_refine_ls_matrix_type full
_refine_ls_number_parameters 746
_refine_ls_number_reflns 12897
_refine_ls_number_restraints 1
_refine_ls_restrained_S_all 1.040
_refine_ls_R_factor_all 0.0951
_refine_ls_R_factor_gt 0.0656
_refine_ls_shift/su_max 0.000
_refine_ls_shift/su_mean 0.000
_refine_ls_structure_factor_coef Fsqd
_refine_ls_weighting_details 'w=1/[\s^2^(Fo^2^)+(0.0502P)^2^+12.2776P] where P=(Fo^2^+2Fc^2^)/3'
_refine_ls_weighting_scheme calc
_refine_ls_wR_factor_gt 0.1449
_refine_ls_wR_factor_ref 0.1583
_reflns_Friedel_coverage 0.881
_reflns_Friedel_fraction_full 1.000
_reflns_Friedel_fraction_max 0.998
_reflns_number_gt 10086
_reflns_number_total 12897
_reflns_threshold_expression 'I > 2\s(I)'
_cod_data_source_file deposit_Mn.cif
_cod_data_source_block p
_cod_original_sg_symbol_H-M 'P 21'
_cod_database_code 4347643
_shelx_shelxl_version_number 2014/7
_shelx_space_group_comment
;
The symmetry employed for this shelxl refinement is uniquely defined
by the following loop, which should always be used as a source of
symmetry information in preference to the above space-group names.
They are only intended as comments.
;
_shelx_estimated_absorpt_t_min 0.884
_shelx_estimated_absorpt_t_max 0.946

loop_
_space_group_symop_operation_xyz
'x, y, z'
'-x, y+1/2, -z'

loop_
_atom_site_label
_atom_site_type_symbol
_atom_site_fract_x
_atom_site_fract_y
_atom_site_fract_z
_atom_site_U_iso_or_equiv
_atom_site_adp_type
_atom_site_occupancy
_atom_site_site_symmetry_order
_atom_site_calc_flag
_atom_site_refinement_flags_posn
_atom_site_refinement_flags_adp
Mn1 Mn 0.41024(7) 0.84217(12) 0.23862(7) 0.0189(3) Uani 1 1 d . .
Mn1A Mn 0.91721(7) 0.16548(12) 0.24359(7) 0.0175(3) Uani 1 1 d . .
Cl1 Cl 0.41625(13) 0.3712(3) 0.03769(13) 0.0301(5) Uani 1 1 d . .
Cl2 Cl 0.76672(12) 0.5488(2) 0.37588(13) 0.0258(5) Uani 1 1 d . .
Cl3 Cl 0.27638(13) 0.4426(3) 0.38588(14) 0.0295(5) Uani 1 1 d . .
Cl4 Cl 0.92151(12) 0.6605(3) 0.04341(13) 0.0290(5) Uani 1 1 d . .
O2 O 0.4697(3) 0.7052(7) 0.1749(3) 0.0247(14) Uani 1 1 d . .
O1 O 0.3854(4) 0.9492(7) 0.1239(3) 0.0275(14) Uani 1 1 d . .
O1A O 0.9832(4) 0.3040(8) 0.1876(3) 0.0282(15) Uani 1 1 d . .
C35A C 1.0979(5) -0.1945(10) 0.2931(5) 0.027(2) Uani 1 1 d . .
H35A H 1.1021 -0.2851 0.2702 0.033 Uiso 1 1 calc R U
N1A N 0.8968(4) 0.1312(8) 0.3525(4) 0.0228(17) Uani 1 1 d . .
O6 O 0.3877(5) 0.2544(9) -0.0155(5) 0.064(2) Uani 1 1 d . .
O7 O 0.4217(8) 0.3428(10) 0.1127(5) 0.084(3) Uani 1 1 d . .
O8 O 0.4883(5) 0.4204(11) 0.0404(6) 0.078(3) Uani 1 1 d . .
O9 O 0.3630(5) 0.4954(9) 0.0096(4) 0.065(2) Uani 1 1 d . .
O10 O 0.7681(4) 0.4201(8) 0.3276(5) 0.0511(13) Uani 1 1 d . .
O11 O 0.7275(4) 0.4955(11) 0.4231(4) 0.053(2) Uani 1 1 d . .
O12 O 0.8467(3) 0.5942(7) 0.4210(4) 0.0279(13) Uani 1 1 d . .
O13 O 0.7232(4) 0.6596(8) 0.3246(5) 0.0511(13) Uani 1 1 d . .
O14 O 0.3574(5) 0.4135(13) 0.4294(6) 0.0703(15) Uani 1 1 d . .
O15 O 0.2423(5) 0.5301(12) 0.4259(5) 0.079(4) Uani 1 1 d . .
O16 O 0.2329(5) 0.3078(11) 0.3666(5) 0.0703(15) Uani 1 1 d . .
O17 O 0.2676(5) 0.5192(12) 0.3181(5) 0.0703(15) Uani 1 1 d . .
O18 O 0.9514(6) 0.8009(8) 0.0270(5) 0.067(2) Uani 1 1 d . .
O19 O 0.9571(6) 0.6443(12) 0.1236(5) 0.082(3) Uani 1 1 d . .
O20 O 0.9411(6) 0.5474(11) 0.0035(6) 0.0768(19) Uani 1 1 d . .
O21 O 0.8417(5) 0.6741(11) 0.0223(6) 0.0768(19) Uani 1 1 d . .
N3 N 0.5026(4) 0.6923(8) 0.3333(4) 0.0216(16) Uani 1 1 d . .
C6 C 0.5932(5) 1.1953(10) 0.2890(6) 0.028(2) Uani 1 1 d . .
H3 H 0.5972 1.2868 0.2668 0.033 Uiso 1 1 calc R U
C12 C 0.4793(6) 0.7823(12) 0.1118(5) 0.033(2) Uani 1 1 d . .
H29 H 0.4904 0.7125 0.0770 0.040 Uiso 1 1 calc R U
H30 H 0.5234 0.8527 0.1320 0.040 Uiso 1 1 calc R U
C22 C 0.3755(5) 0.8964(13) 0.4868(6) 0.035(2) Uani 1 1 d . .
H22A H 0.3689 0.9051 0.5344 0.042 Uiso 1 1 calc R U
O2A O 0.8962(4) 0.0694(8) 0.1256(4) 0.0324(16) Uani 1 1 d . .
C38A C 0.9217(5) 0.2309(11) 0.4074(5) 0.026(2) Uani 1 1 d . .
C40A C 0.8562(5) 0.0122(12) 0.3568(5) 0.030(2) Uani 1 1 d . .
N3A N 0.8128(4) 0.0024(9) 0.2181(5) 0.0286(18) Uani 1 1 d . .
C1 C 0.5715(5) 0.7842(10) 0.3816(5) 0.0230(19) Uani 1 1 d . .
H6 H 0.6201 0.7285 0.3902 0.028 Uiso 1 1 calc R U
H5 H 0.5689 0.7992 0.4329 0.028 Uiso 1 1 calc R U
C2 C 0.5781(5) 0.9319(11) 0.3490(5) 0.0203(18) Uani 1 1 d . .
C3 C 0.6438(5) 1.0146(12) 0.3865(5) 0.027(2) Uani 1 1 d . .
H1 H 0.6839 0.9796 0.4329 0.033 Uiso 1 1 calc R U
C4 C 0.6517(5) 1.1511(13) 0.3562(6) 0.035(2) Uani 1 1 d . .
H2 H 0.6965 1.2109 0.3818 0.042 Uiso 1 1 calc R U
C5 C 0.5292(6) 1.1091(11) 0.2536(6) 0.028(2) Uani 1 1 d . .
H4 H 0.4893 1.1424 0.2067 0.033 Uiso 1 1 calc R U
N5 N 0.5200(4) 0.9766(8) 0.2827(4) 0.0226(17) Uani 1 1 d . .
C7 C 0.5249(5) 0.5748(10) 0.2929(5) 0.025(2) Uani 1 1 d . .
H7 H 0.4820 0.5017 0.2737 0.030 Uiso 1 1 calc R U
H8 H 0.5725 0.5249 0.3293 0.030 Uiso 1 1 calc R U
C8 C 0.5409(5) 0.6352(11) 0.2254(5) 0.030(2) Uani 1 1 d . .
H10 H 0.5846 0.7067 0.2438 0.036 Uiso 1 1 calc R U
H9 H 0.5553 0.5553 0.1977 0.036 Uiso 1 1 calc R U
C9 C 0.4033(6) 0.8618(12) 0.0688(5) 0.033(2) Uani 1 1 d . .
H11 H 0.4085 0.9253 0.0283 0.039 Uiso 1 1 calc R U
H12 H 0.3605 0.7907 0.0435 0.039 Uiso 1 1 calc R U
C10 C 0.3108(5) 1.0225(12) 0.0905(5) 0.032(2) Uani 1 1 d . .
H27 H 0.2677 0.9505 0.0686 0.038 Uiso 1 1 calc R U
H28 H 0.3098 1.0897 0.0488 0.038 Uiso 1 1 calc R U
C11 C 0.3018(6) 1.1053(12) 0.1544(6) 0.035(2) Uani 1 1 d . .
H11A H 0.3430 1.1816 0.1728 0.042 Uiso 1 1 calc R U
H11B H 0.2501 1.1552 0.1345 0.042 Uiso 1 1 calc R U
N2 N 0.3074(4) 1.0119(9) 0.2200(4) 0.0256(17) Uani 1 1 d . .
C13 C 0.2359(5) 0.9273(11) 0.2048(6) 0.031(2) Uani 1 1 d . .
H14 H 0.1911 0.9835 0.1679 0.037 Uiso 1 1 calc R U
H19 H 0.2279 0.9199 0.2539 0.037 Uiso 1 1 calc R U
C14 C 0.2324(5) 0.7740(11) 0.1727(5) 0.025(2) Uani 1 1 d . .
C15 C 0.1613(5) 0.7040(11) 0.1380(5) 0.028(2) Uani 1 1 d . .
H18 H 0.1138 0.7529 0.1317 0.034 Uiso 1 1 calc R U
C16 C 0.1599(6) 0.5634(11) 0.1129(5) 0.029(2) Uani 1 1 d . .
H17 H 0.1116 0.5117 0.0908 0.035 Uiso 1 1 calc R U
C17 C 0.2297(6) 0.4970(11) 0.1198(5) 0.033(2) Uani 1 1 d . .
H16 H 0.2299 0.4004 0.1010 0.040 Uiso 1 1 calc R U
C18 C 0.2978(6) 0.5727(11) 0.1539(5) 0.029(2) Uani 1 1 d . .
H15 H 0.3456 0.5266 0.1587 0.035 Uiso 1 1 calc R U
N4 N 0.3012(4) 0.7122(8) 0.1817(4) 0.0217(16) Uani 1 1 d . .
C20 C 0.3293(6) 1.0943(11) 0.2939(6) 0.032(2) Uani 1 1 d . .
H24 H 0.2831 1.1484 0.2943 0.039 Uiso 1 1 calc R U
H25 H 0.3710 1.1661 0.2986 0.039 Uiso 1 1 calc R U
C21 C 0.3588(5) 0.9870(11) 0.3623(5) 0.028(2) Uani 1 1 d . .
N1 N 0.3950(4) 0.8673(8) 0.3494(4) 0.0236(17) Uani 1 1 d . .
C23 C 0.4224(5) 0.7642(11) 0.4046(5) 0.024(2) Uani 1 1 d . .
C24 C 0.4613(5) 0.6386(10) 0.3818(5) 0.025(2) Uani 1 1 d . .
H20 H 0.4993 0.5906 0.4288 0.030 Uiso 1 1 calc R U
H21 H 0.4212 0.5653 0.3524 0.030 Uiso 1 1 calc R U
C25 C 0.4125(5) 0.7761(12) 0.4725(5) 0.032(2) Uani 1 1 d . .
H23 H 0.4312 0.7008 0.5103 0.038 Uiso 1 1 calc R U
C26 C 0.3482(5) 1.0043(15) 0.4311(6) 0.037(3) Uani 1 1 d . .
H22 H 0.3226 1.0886 0.4397 0.045 Uiso 1 1 calc R U
C27 C 0.9184(6) 0.1634(14) 0.0766(5) 0.040(2) Uani 1 1 d . .
H27A H 0.8778 0.2395 0.0534 0.048 Uiso 1 1 calc R U
H27B H 0.9239 0.1061 0.0341 0.048 Uiso 1 1 calc R U
C28 C 1.0525(5) 0.3748(11) 0.2411(6) 0.032(2) Uani 1 1 d . .
H55 H 1.0671 0.4582 0.2157 0.039 Uiso 1 1 calc R U
H54 H 1.0970 0.3051 0.2595 0.039 Uiso 1 1 calc R U
C29 C 1.0340(5) 0.4273(11) 0.3072(6) 0.030(2) Uani 1 1 d . .
H53 H 1.0812 0.4737 0.3464 0.035 Uiso 1 1 calc R U
H52 H 0.9920 0.5023 0.2886 0.035 Uiso 1 1 calc R U
N2A N 1.0078(4) 0.3054(8) 0.3439(4) 0.0197(15) Uani 1 1 d . .
C31 C 1.0737(5) 0.2131(11) 0.3924(5) 0.025(2) Uani 1 1 d . .
H31A H 1.0673 0.1918 0.4414 0.029 Uiso 1 1 calc R U
H31B H 1.1230 0.2695 0.4057 0.029 Uiso 1 1 calc R U
C32 C 1.0823(5) 0.0689(10) 0.3560(5) 0.0201(18) Uani 1 1 d . .
C33 C 1.1484(5) -0.0166(12) 0.3944(6) 0.030(2) Uani 1 1 d . .
H31 H 1.1878 0.0159 0.4418 0.036 Uiso 1 1 calc R U
C34 C 1.1561(5) -0.1476(11) 0.3633(6) 0.031(2) Uani 1 1 d . .
H33 H 1.2009 -0.2071 0.3891 0.037 Uiso 1 1 calc R U
C35 C 1.0330(5) -0.1013(10) 0.2582(5) 0.025(2) Uani 1 1 d . .
H32 H 0.9934 -0.1291 0.2099 0.030 Uiso 1 1 calc R U
N5A N 1.0249(4) 0.0244(8) 0.2903(4) 0.0216(16) Uani 1 1 d . .
C37 C 0.9643(5) 0.3600(11) 0.3905(5) 0.027(2) Uani 1 1 d . .
H35 H 0.9261 0.4361 0.3614 0.033 Uiso 1 1 calc R U
H36 H 1.0014 0.4034 0.4396 0.033 Uiso 1 1 calc R U
C38 C 0.9085(6) 0.2173(14) 0.4751(6) 0.042(2) Uani 1 1 d . .
H50 H 0.9266 0.2879 0.5154 0.051 Uiso 1 1 calc R U
C39 C 0.8666(6) 0.0923(14) 0.4800(6) 0.042(2) Uani 1 1 d . .
H49 H 0.8552 0.0791 0.5248 0.051 Uiso 1 1 calc R U
C40 C 0.8415(6) -0.0117(14) 0.4227(6) 0.039(3) Uani 1 1 d . .
H37 H 0.8150 -0.0973 0.4282 0.047 Uiso 1 1 calc R U
C41 C 0.8320(6) -0.0858(12) 0.2878(6) 0.035(2) Uani 1 1 d . .
H47 H 0.8753 -0.1542 0.2929 0.042 Uiso 1 1 calc R U
H48 H 0.7856 -0.1442 0.2844 0.042 Uiso 1 1 calc R U
C42 C 0.8061(6) -0.0889(12) 0.1487(6) 0.040(3) Uani 1 1 d . .
H38 H 0.7527 -0.1319 0.1252 0.048 Uiso 1 1 calc R U
H39 H 0.8446 -0.1700 0.1653 0.048 Uiso 1 1 calc R U
C43 C 0.8213(6) 0.0043(12) 0.0891(5) 0.034(2) Uani 1 1 d . .
H43A H 0.8198 -0.0571 0.0451 0.041 Uiso 1 1 calc R U
H43B H 0.7804 0.0810 0.0691 0.041 Uiso 1 1 calc R U
C44 C 0.7397(5) 0.0874(11) 0.2028(6) 0.030(2) Uani 1 1 d . .
H46 H 0.7302 0.0927 0.2511 0.036 Uiso 1 1 calc R U
H41 H 0.6950 0.0344 0.1638 0.036 Uiso 1 1 calc R U
C45 C 0.7419(5) 0.2400(10) 0.1741(5) 0.0230(19) Uani 1 1 d . .
C46 C 0.6714(5) 0.3189(12) 0.1413(5) 0.028(2) Uani 1 1 d . .
H42 H 0.6226 0.2743 0.1340 0.034 Uiso 1 1 calc R U
C47 C 0.6744(6) 0.4641(11) 0.1197(5) 0.031(2) Uani 1 1 d . .
H43 H 0.6280 0.5216 0.0989 0.037 Uiso 1 1 calc R U
C48 C 0.7449(6) 0.5212(11) 0.1289(5) 0.030(2) Uani 1 1 d . .
H44 H 0.7484 0.6195 0.1140 0.036 Uiso 1 1 calc R U
C49 C 0.8122(5) 0.4360(10) 0.1602(5) 0.0235(19) Uani 1 1 d . .
H45 H 0.8609 0.4764 0.1639 0.028 Uiso 1 1 calc R U
N4A N 0.8112(4) 0.3021(8) 0.1849(4) 0.0223(17) Uani 1 1 d . .
C27A C 0.9946(6) 0.2326(13) 0.1250(6) 0.038(2) Uani 1 1 d . .
H27C H 1.0363 0.1574 0.1450 0.046 Uiso 1 1 calc R U
H27D H 1.0103 0.3044 0.0941 0.046 Uiso 1 1 calc R U

loop_
_atom_site_aniso_label
_atom_site_aniso_U_11
_atom_site_aniso_U_22
_atom_site_aniso_U_33
_atom_site_aniso_U_23
_atom_site_aniso_U_13
_atom_site_aniso_U_12
Mn1 0.0156(6) 0.0169(7) 0.0218(7) 0.0025(5) 0.0047(5) 0.0035(5)
Mn1A 0.0172(6) 0.0147(6) 0.0184(6) -0.0004(5) 0.0044(5) 0.0001(5)
Cl1 0.0250(10) 0.0345(13) 0.0311(12) -0.0104(10) 0.0114(9) -0.0094(9)
Cl2 0.0178(9) 0.0302(12) 0.0334(11) 0.0099(10) 0.0142(9) 0.0041(8)
Cl3 0.0255(11) 0.0315(12) 0.0384(12) -0.0145(10) 0.0201(10) -0.0070(9)
Cl4 0.0244(10) 0.0318(11) 0.0338(11) 0.0050(10) 0.0147(9) 0.0079(10)
O2 0.026(3) 0.029(4) 0.025(3) 0.006(3) 0.015(2) 0.008(3)
O1 0.031(3) 0.027(4) 0.021(3) 0.002(3) 0.007(3) 0.004(3)
O1A 0.035(3) 0.032(4) 0.024(3) 0.002(3) 0.018(3) 0.001(3)
C35A 0.036(5) 0.020(5) 0.035(5) 0.005(4) 0.023(4) 0.009(4)
N1A 0.015(3) 0.027(4) 0.027(4) 0.005(3) 0.008(3) 0.004(3)
O6 0.085(6) 0.049(5) 0.065(5) -0.029(4) 0.037(5) -0.022(4)
O7 0.175(11) 0.035(5) 0.068(6) 0.022(5) 0.076(7) 0.029(6)
O8 0.045(4) 0.097(7) 0.109(7) -0.060(6) 0.050(5) -0.040(5)
O9 0.067(5) 0.058(5) 0.054(5) -0.005(4) 0.007(4) 0.034(4)
O10 0.041(3) 0.040(3) 0.068(3) 0.013(3) 0.016(3) -0.004(2)
O11 0.045(4) 0.080(6) 0.044(4) 0.004(4) 0.030(4) -0.011(4)
O12 0.021(3) 0.025(3) 0.038(3) -0.011(3) 0.012(3) -0.004(2)
O13 0.041(3) 0.040(3) 0.068(3) 0.013(3) 0.016(3) -0.004(2)
O14 0.041(3) 0.084(4) 0.088(4) 0.002(3) 0.027(3) -0.008(3)
O15 0.080(6) 0.094(8) 0.050(5) -0.020(5) 0.010(4) 0.066(6)
O16 0.041(3) 0.084(4) 0.088(4) 0.002(3) 0.027(3) -0.008(3)
O17 0.041(3) 0.084(4) 0.088(4) 0.002(3) 0.027(3) -0.008(3)
O18 0.109(7) 0.038(4) 0.082(6) 0.015(4) 0.068(6) -0.001(4)
O19 0.113(8) 0.064(7) 0.042(5) 0.012(4) 0.000(5) -0.038(6)
O20 0.076(4) 0.061(4) 0.102(5) -0.013(4) 0.044(4) 0.012(4)
O21 0.076(4) 0.061(4) 0.102(5) -0.013(4) 0.044(4) 0.012(4)
N3 0.020(3) 0.023(4) 0.025(4) 0.004(3) 0.012(3) -0.001(3)
C6 0.030(5) 0.015(5) 0.045(6) 0.001(4) 0.022(4) 0.001(4)
C12 0.041(5) 0.044(6) 0.025(5) 0.012(4) 0.023(4) 0.001(5)
C22 0.029(5) 0.052(6) 0.028(5) -0.019(5) 0.015(4) -0.011(4)
O2A 0.033(3) 0.038(4) 0.023(3) -0.006(3) 0.006(3) -0.002(3)
C38A 0.018(4) 0.032(5) 0.026(5) 0.002(4) 0.009(4) 0.005(4)
C40A 0.019(4) 0.036(6) 0.034(5) 0.017(5) 0.009(4) -0.002(4)
N3A 0.023(4) 0.024(4) 0.034(4) 0.008(4) 0.006(3) -0.001(3)
C1 0.016(4) 0.026(5) 0.027(4) 0.006(4) 0.009(3) 0.001(3)
C2 0.014(4) 0.029(5) 0.022(4) 0.000(4) 0.012(3) 0.002(3)
C3 0.021(4) 0.035(5) 0.027(5) 0.002(4) 0.011(4) -0.001(4)
C4 0.027(5) 0.044(6) 0.038(5) -0.011(5) 0.018(4) -0.012(5)
C5 0.035(5) 0.026(5) 0.028(5) 0.010(4) 0.018(4) 0.009(4)
N5 0.018(3) 0.021(4) 0.028(4) 0.001(3) 0.008(3) 0.003(3)
C7 0.024(4) 0.023(5) 0.032(5) 0.005(4) 0.015(4) 0.014(4)
C8 0.029(5) 0.038(6) 0.034(5) 0.011(4) 0.024(4) 0.012(4)
C9 0.046(5) 0.036(6) 0.017(4) 0.003(4) 0.012(4) 0.001(4)
C10 0.025(4) 0.033(5) 0.028(5) 0.009(4) 0.001(4) 0.006(4)
C11 0.032(5) 0.026(5) 0.037(6) 0.002(4) 0.002(4) 0.007(4)
N2 0.024(4) 0.018(4) 0.025(4) -0.001(3) -0.001(3) 0.005(3)
C13 0.022(4) 0.035(5) 0.033(5) -0.011(5) 0.008(4) 0.000(4)
C14 0.019(4) 0.033(5) 0.022(4) -0.001(4) 0.007(3) 0.002(4)
C15 0.031(5) 0.034(5) 0.020(4) -0.003(4) 0.010(4) -0.006(4)
C16 0.037(5) 0.031(5) 0.019(4) 0.004(4) 0.011(4) -0.015(4)
C17 0.052(6) 0.022(5) 0.020(4) 0.000(4) 0.008(4) -0.013(4)
C18 0.038(5) 0.024(5) 0.025(5) 0.000(4) 0.012(4) 0.004(4)
N4 0.028(4) 0.018(4) 0.019(4) -0.003(3) 0.008(3) 0.002(3)
C20 0.027(5) 0.023(5) 0.037(5) -0.017(4) 0.001(4) 0.003(4)
C21 0.022(4) 0.026(5) 0.034(5) -0.015(4) 0.008(4) -0.006(4)
N1 0.021(3) 0.023(4) 0.028(4) -0.009(3) 0.012(3) 0.005(3)
C23 0.017(4) 0.034(5) 0.024(4) -0.004(4) 0.012(4) -0.007(4)
C24 0.028(4) 0.022(5) 0.029(5) -0.002(4) 0.016(4) 0.001(4)
C25 0.026(5) 0.043(6) 0.029(5) 0.000(4) 0.014(4) -0.004(4)
C26 0.021(4) 0.059(7) 0.033(5) -0.028(5) 0.011(4) -0.003(5)
C27 0.058(6) 0.041(6) 0.024(5) 0.003(5) 0.020(4) 0.005(6)
C28 0.026(5) 0.026(5) 0.044(6) -0.001(4) 0.013(4) -0.013(4)
C29 0.026(4) 0.021(4) 0.039(5) -0.006(4) 0.011(4) -0.005(4)
N2A 0.019(3) 0.014(4) 0.027(4) -0.005(3) 0.011(3) -0.006(3)
C31 0.014(4) 0.034(5) 0.026(4) -0.008(4) 0.008(3) -0.004(3)
C32 0.016(4) 0.020(4) 0.026(4) 0.000(4) 0.010(3) -0.003(3)
C33 0.019(4) 0.032(5) 0.034(5) 0.005(4) 0.006(4) 0.006(4)
C34 0.033(5) 0.019(5) 0.040(5) 0.009(4) 0.014(4) 0.007(4)
C35 0.027(5) 0.015(4) 0.032(5) 0.001(4) 0.009(4) 0.000(4)
N5A 0.027(4) 0.020(4) 0.018(3) -0.002(3) 0.009(3) 0.008(3)
C37 0.020(4) 0.034(5) 0.027(4) -0.014(4) 0.008(3) 0.003(4)
C38 0.032(4) 0.071(6) 0.030(4) 0.023(4) 0.018(3) 0.019(4)
C39 0.032(4) 0.071(6) 0.030(4) 0.023(4) 0.018(3) 0.019(4)
C40 0.027(5) 0.049(6) 0.040(6) 0.028(5) 0.012(4) 0.006(5)
C41 0.025(5) 0.029(5) 0.043(6) 0.012(5) 0.004(4) -0.008(4)
C42 0.035(5) 0.029(6) 0.040(6) -0.015(5) -0.004(5) -0.004(5)
C43 0.043(6) 0.027(5) 0.027(5) -0.002(4) 0.008(4) 0.000(4)
C44 0.015(4) 0.030(5) 0.037(5) 0.010(5) 0.003(4) -0.005(4)
C45 0.026(4) 0.023(5) 0.021(4) 0.003(4) 0.010(4) 0.003(4)
C46 0.018(4) 0.042(6) 0.020(4) 0.001(4) 0.004(3) 0.005(4)
C47 0.032(5) 0.033(5) 0.019(4) 0.001(4) 0.001(4) 0.007(4)
C48 0.043(5) 0.022(4) 0.022(4) -0.001(4) 0.009(4) 0.000(4)
C49 0.026(4) 0.017(4) 0.026(5) 0.003(4) 0.009(4) 0.004(3)
N4A 0.017(3) 0.021(4) 0.026(4) 0.000(3) 0.005(3) -0.002(3)
C27A 0.050(6) 0.042(6) 0.025(5) 0.008(4) 0.018(4) 0.000(5)

loop_
_atom_type_symbol
_atom_type_description
_atom_type_scat_dispersion_real
_atom_type_scat_dispersion_imag
_atom_type_scat_source
C C 0.0033 0.0016 'International Tables Vol C Tables 4.2.6.8 and 6.1.1.4'
H H 0.0000 0.0000 'International Tables Vol C Tables 4.2.6.8 and 6.1.1.4'
N N 0.0061 0.0033 'International Tables Vol C Tables 4.2.6.8 and 6.1.1.4'
O O 0.0106 0.0060 'International Tables Vol C Tables 4.2.6.8 and 6.1.1.4'
Cl Cl 0.1484 0.1585 'International Tables Vol C Tables 4.2.6.8 and 6.1.1.4'
Mn Mn 0.3368 0.7283 'International Tables Vol C Tables 4.2.6.8 and 6.1.1.4'

loop_
_geom_angle_atom_site_label_1
_geom_angle_atom_site_label_2
_geom_angle_atom_site_label_3
_geom_angle
N1 Mn1 N4 94.7(3)
N1 Mn1 N5 91.5(3)
N4 Mn1 N5 173.6(3)
N1 Mn1 O1 143.3(3)
N4 Mn1 O1 88.0(3)
N5 Mn1 O1 86.0(3)
N1 Mn1 O2 144.1(2)
N4 Mn1 O2 89.3(2)
N5 Mn1 O2 86.7(3)
O1 Mn1 O2 72.4(2)
N1 Mn1 N3 71.0(3)
N4 Mn1 N3 107.8(3)
N5 Mn1 N3 75.8(3)
O1 Mn1 N3 142.3(2)
O2 Mn1 N3 73.8(2)
N1 Mn1 N2 71.5(3)
N4 Mn1 N2 75.7(3)
N5 Mn1 N2 104.7(3)
O1 Mn1 N2 73.8(3)
O2 Mn1 N2 143.4(2)
N3 Mn1 N2 142.5(3)
N4A Mn1A N1A 95.7(3)
N4A Mn1A N5A 173.8(3)
N1A Mn1A N5A 90.2(3)
N4A Mn1A O2A 87.3(3)
N1A Mn1A O2A 144.1(3)
N5A Mn1A O2A 86.9(2)
N4A Mn1A O1A 89.2(3)
N1A Mn1A O1A 144.0(3)
N5A Mn1A O1A 86.9(3)
O2A Mn1A O1A 71.6(2)
N4A Mn1A N3A 76.0(3)
N1A Mn1A N3A 71.2(3)
N5A Mn1A N3A 104.5(3)
O2A Mn1A N3A 75.0(3)
O1A Mn1A N3A 143.9(3)
N4A Mn1A N2A 107.8(3)
N1A Mn1A N2A 70.6(3)
N5A Mn1A N2A 75.8(3)
O2A Mn1A N2A 142.1(2)
O1A Mn1A N2A 74.0(2)
N3A Mn1A N2A 141.7(3)
O8 Cl1 O7 109.5(7)
O8 Cl1 O6 111.0(5)
O7 Cl1 O6 115.5(6)
O8 Cl1 O9 105.3(6)
O7 Cl1 O9 106.3(5)
O6 Cl1 O9 108.6(5)
O13 Cl2 O11 112.0(5)
O13 Cl2 O12 111.8(4)
O11 Cl2 O12 112.6(4)
O13 Cl2 O10 107.0(5)
O11 Cl2 O10 104.0(5)
O12 Cl2 O10 109.0(4)
O15 Cl3 O17 106.4(6)
O15 Cl3 O14 113.0(6)
O17 Cl3 O14 109.7(6)
O15 Cl3 O16 107.4(6)
O17 Cl3 O16 110.1(6)
O14 Cl3 O16 110.1(6)
O21 Cl4 O19 108.7(7)
O21 Cl4 O20 112.6(6)
O19 Cl4 O20 112.7(7)
O21 Cl4 O18 108.0(6)
O19 Cl4 O18 105.0(6)
O20 Cl4 O18 109.4(5)
C8 O2 C12 112.5(6)
C8 O2 Mn1 113.8(5)
C12 O2 Mn1 113.5(6)
C10 O1 C9 113.3(7)
C10 O1 Mn1 115.0(5)
C9 O1 Mn1 115.3(5)
C27A O1A C28 113.7(7)
C27A O1A Mn1A 113.7(6)
C28 O1A Mn1A 114.8(5)
C34 C35A C35 117.0(9)
C34 C35A H35A 121.5
C35 C35A H35A 121.5
C38A N1A C40A 123.2(8)
C38A N1A Mn1A 119.0(6)
C40A N1A Mn1A 117.8(6)
C7 N3 C24 113.1(7)
C7 N3 C1 112.3(7)
C24 N3 C1 109.6(7)
C7 N3 Mn1 107.6(5)
C24 N3 Mn1 105.0(5)
C1 N3 Mn1 108.9(5)
C5 C6 C4 120.3(9)
C5 C6 H3 119.8
C4 C6 H3 119.8
O2 C12 C9 106.6(7)
O2 C12 H29 110.4
C9 C12 H29 110.4
O2 C12 H30 110.4
C9 C12 H30 110.4
H29 C12 H30 108.6
C25 C22 C26 119.0(9)
C25 C22 H22A 120.5
C26 C22 H22A 120.5
C43 O2A C27 114.5(7)
C43 O2A Mn1A 113.4(6)
C27 O2A Mn1A 114.3(6)
N1A C38A C38 121.4(10)
N1A C38A C37 115.2(8)
C38 C38A C37 123.4(10)
N1A C40A C40 119.5(10)
N1A C40A C41 114.9(8)
C40 C40A C41 125.7(10)
C41 N3A C44 110.3(8)
C41 N3A C42 112.2(8)
C44 N3A C42 111.1(8)
C41 N3A Mn1A 106.1(5)
C44 N3A Mn1A 108.8(6)
C42 N3A Mn1A 108.2(6)
N3 C1 C2 116.2(7)
N3 C1 H6 108.2
C2 C1 H6 108.2
N3 C1 H5 108.2
C2 C1 H5 108.2
H6 C1 H5 107.4
N5 C2 C3 122.3(9)
N5 C2 C1 118.9(8)
C3 C2 C1 118.8(8)
C2 C3 C4 119.7(9)
C2 C3 H1 120.2
C4 C3 H1 120.2
C6 C4 C3 117.9(9)
C6 C4 H2 121.0
C3 C4 H2 121.0
C6 C5 N5 122.7(9)
C6 C5 H4 118.7
N5 C5 H4 118.7
C2 N5 C5 117.2(8)
C2 N5 Mn1 117.1(6)
C5 N5 Mn1 125.2(6)
N3 C7 C8 110.6(8)
N3 C7 H7 109.5
C8 C7 H7 109.5
N3 C7 H8 109.5
C8 C7 H8 109.5
H7 C7 H8 108.1
O2 C8 C7 106.6(7)
O2 C8 H10 110.4
C7 C8 H10 110.4
O2 C8 H9 110.4
C7 C8 H9 110.4
H10 C8 H9 108.6
O1 C9 C12 108.1(7)
O1 C9 H11 110.1
C12 C9 H11 110.1
O1 C9 H12 110.1
C12 C9 H12 110.1
H11 C9 H12 108.4
O1 C10 C11 106.1(7)
O1 C10 H27 110.5
C11 C10 H27 110.5
O1 C10 H28 110.5
C11 C10 H28 110.5
H27 C10 H28 108.7
N2 C11 C10 112.8(9)
N2 C11 H11A 109.0
C10 C11 H11A 109.0
N2 C11 H11B 109.0
C10 C11 H11B 109.0
H11A C11 H11B 107.8
C13 N2 C11 112.5(7)
C13 N2 C20 110.2(8)
C11 N2 C20 113.0(8)
C13 N2 Mn1 107.1(6)
C11 N2 Mn1 107.1(6)
C20 N2 Mn1 106.4(5)
N2 C13 C14 117.5(8)
N2 C13 H14 107.9
C14 C13 H14 107.9
N2 C13 H19 107.9
C14 C13 H19 107.9
H14 C13 H19 107.2
N4 C14 C15 123.2(9)
N4 C14 C13 116.6(8)
C15 C14 C13 120.2(9)
C16 C15 C14 119.2(10)
C16 C15 H18 120.4
C14 C15 H18 120.4
C15 C16 C17 119.2(9)
C15 C16 H17 120.4
C17 C16 H17 120.4
C18 C17 C16 118.6(9)
C18 C17 H16 120.7
C16 C17 H16 120.7
C17 C18 N4 123.3(10)
C17 C18 H15 118.3
N4 C18 H15 118.3
C14 N4 C18 116.4(8)
C14 N4 Mn1 118.3(6)
C18 N4 Mn1 125.3(7)
N2 C20 C21 109.5(8)
N2 C20 H24 109.8
C21 C20 H24 109.8
N2 C20 H25 109.8
C21 C20 H25 109.8
H24 C20 H25 108.2
N1 C21 C26 121.1(10)
N1 C21 C20 114.0(8)
C26 C21 C20 124.8(9)
C23 N1 C21 119.6(8)
C23 N1 Mn1 120.1(6)
C21 N1 Mn1 120.3(6)
N1 C23 C25 121.1(9)
N1 C23 C24 113.3(8)
C25 C23 C24 125.6(9)
N3 C24 C23 109.9(7)
N3 C24 H20 109.7
C23 C24 H20 109.7
N3 C24 H21 109.7
C23 C24 H21 109.7
H20 C24 H21 108.2
C23 C25 C22 120.4(10)
C23 C25 H23 119.8
C22 C25 H23 119.8
C22 C26 C21 118.7(10)
C22 C26 H22 120.7
C21 C26 H22 120.7
O2A C27 C27A 107.7(8)
O2A C27 H27A 110.2
C27A C27 H27A 110.2
O2A C27 H27B 110.2
C27A C27 H27B 110.2
H27A C27 H27B 108.5
O1A C28 C29 107.1(7)
O1A C28 H55 110.3
C29 C28 H55 110.3
O1A C28 H54 110.3
C29 C28 H54 110.3
H55 C28 H54 108.5
N2A C29 C28 111.5(8)
N2A C29 H53 109.3
C28 C29 H53 109.3
N2A C29 H52 109.3
C28 C29 H52 109.3
H53 C29 H52 108.0
C31 N2A C29 112.1(7)
C31 N2A C37 109.6(7)
C29 N2A C37 111.6(7)
C31 N2A Mn1A 110.1(5)
C29 N2A Mn1A 107.3(5)
C37 N2A Mn1A 105.9(5)
N2A C31 C32 115.3(7)
N2A C31 H31A 108.5
C32 C31 H31A 108.5
N2A C31 H31B 108.5
C32 C31 H31B 108.5
H31A C31 H31B 107.5
N5A C32 C33 121.7(8)
N5A C32 C31 119.5(7)
C33 C32 C31 118.7(8)
C34 C33 C32 119.3(9)
C34 C33 H31 120.3
C32 C33 H31 120.3
C33 C34 C35A 120.0(9)
C33 C34 H33 120.0
C35A C34 H33 120.0
N5A C35 C35A 122.5(8)
N5A C35 H32 118.7
C35A C35 H32 118.7
C35 N5A C32 119.4(8)
C35 N5A Mn1A 124.0(6)
C32 N5A Mn1A 116.6(6)
N2A C37 C38A 107.8(7)
N2A C37 H35 110.1
C38A C37 H35 110.1
N2A C37 H36 110.1
C38A C37 H36 110.1
H35 C37 H36 108.5
C38A C38 C39 115.6(11)
C38A C38 H50 122.2
C39 C38 H50 122.2
C40 C39 C38 122.6(10)
C40 C39 H49 118.7
C38 C39 H49 118.7
C39 C40 C40A 117.8(10)
C39 C40 H37 121.1
C40A C40 H37 121.1
N3A C41 C40A 109.3(8)
N3A C41 H47 109.8
C40A C41 H47 109.8
N3A C41 H48 109.8
C40A C41 H48 109.8
H47 C41 H48 108.3
N3A C42 C43 110.4(9)
N3A C42 H38 109.6
C43 C42 H38 109.6
N3A C42 H39 109.6
C43 C42 H39 109.6
H38 C42 H39 108.1
O2A C43 C42 108.0(8)
O2A C43 H43A 110.1
C42 C43 H43A 110.1
O2A C43 H43B 110.1
C42 C43 H43B 110.1
H43A C43 H43B 108.4
N3A C44 C45 113.9(8)
N3A C44 H46 108.8
C45 C44 H46 108.8
N3A C44 H41 108.8
C45 C44 H41 108.8
H46 C44 H41 107.7
N4A C45 C46 121.1(9)
N4A C45 C44 119.8(8)
C46 C45 C44 119.0(9)
C47 C46 C45 118.7(9)
C47 C46 H42 120.6
C45 C46 H42 120.6
C48 C47 C46 118.5(9)
C48 C47 H43 120.8
C46 C47 H43 120.8
C47 C48 C49 119.9(10)
C47 C48 H44 120.1
C49 C48 H44 120.1
N4A C49 C48 122.6(9)
N4A C49 H45 118.7
C48 C49 H45 118.7
C49 N4A C45 119.1(8)
C49 N4A Mn1A 124.6(6)
C45 N4A Mn1A 116.3(6)
O1A C27A C27 106.7(8)
O1A C27A H27C 110.4
C27 C27A H27C 110.4
O1A C27A H27D 110.4
C27 C27A H27D 110.4
H27C C27A H27D 108.6

loop_
_geom_bond_atom_site_label_1
_geom_bond_atom_site_label_2
_geom_bond_distance
Mn1 N1 2.215(7)
Mn1 N4 2.220(7)
Mn1 N5 2.235(7)
Mn1 O1 2.240(6)
Mn1 O2 2.286(6)
Mn1 N3 2.361(7)
Mn1 N2 2.371(7)
Mn1A N4A 2.219(7)
Mn1A N1A 2.238(8)
Mn1A N5A 2.243(7)
Mn1A O2A 2.267(6)
Mn1A O1A 2.279(6)
Mn1A N3A 2.334(8)
Mn1A N2A 2.347(7)
Cl1 O8 1.388(7)
Cl1 O7 1.395(8)
Cl1 O6 1.414(8)
Cl1 O9 1.458(8)
Cl2 O13 1.411(8)
Cl2 O11 1.430(7)
Cl2 O12 1.447(6)
Cl2 O10 1.491(8)
Cl3 O15 1.402(8)
Cl3 O17 1.404(10)
Cl3 O14 1.422(9)
Cl3 O16 1.437(9)
Cl4 O21 1.375(9)
Cl4 O19 1.393(8)
Cl4 O20 1.404(9)
Cl4 O18 1.475(8)
O2 C8 1.435(11)
O2 C12 1.447(10)
O1 C10 1.439(11)
O1 C9 1.443(12)
O1A C27A 1.429(12)
O1A C28 1.436(11)
C35A C34 1.401(14)
C35A C35 1.406(13)
C35A H35A 0.9500
N1A C38A 1.315(12)
N1A C40A 1.341(12)
N3 C7 1.464(11)
N3 C24 1.480(11)
N3 C1 1.498(11)
C6 C5 1.358(14)
C6 C4 1.362(14)
C6 H3 0.9500
C12 C9 1.505(14)
C12 H29 0.9900
C12 H30 0.9900
C22 C25 1.375(14)
C22 C26 1.380(17)
C22 H22A 0.9500
O2A C43 1.414(12)
O2A C27 1.431(12)
C38A C38 1.389(13)
C38A C37 1.519(14)
C40A C40 1.383(14)
C40A C41 1.491(15)
N3A C41 1.457(12)
N3A C44 1.486(12)
N3A C42 1.509(13)
C1 C2 1.506(13)
C1 H6 0.9900
C1 H5 0.9900
C2 N5 1.349(11)
C2 C3 1.368(13)
C3 C4 1.401(16)
C3 H1 0.9500
C4 H2 0.9500
C5 N5 1.367(12)
C5 H4 0.9500
C7 C8 1.512(12)
C7 H7 0.9900
C7 H8 0.9900
C8 H10 0.9900
C8 H9 0.9900
C9 H11 0.9900
C9 H12 0.9900
C10 C11 1.480(15)
C10 H27 0.9900
C10 H28 0.9900
C11 N2 1.466(13)
C11 H11A 0.9900
C11 H11B 0.9900
N2 C13 1.460(12)
N2 C20 1.487(12)
C13 C14 1.515(14)
C13 H14 0.9900
C13 H19 0.9900
C14 N4 1.340(11)
C14 C15 1.375(13)
C15 C16 1.365(14)
C15 H18 0.9500
C16 C17 1.385(14)
C16 H17 0.9500
C17 C18 1.358(14)
C17 H16 0.9500
C18 N4 1.369(12)
C18 H15 0.9500
C20 C21 1.535(14)
C20 H24 0.9900
C20 H25 0.9900
C21 N1 1.352(12)
C21 C26 1.388(14)
N1 C23 1.343(12)
C23 C25 1.359(13)
C23 C24 1.502(13)
C24 H20 0.9900
C24 H21 0.9900
C25 H23 0.9500
C26 H22 0.9500
C27 C27A 1.486(15)
C27 H27A 0.9900
C27 H27B 0.9900
C28 C29 1.489(14)
C28 H55 0.9900
C28 H54 0.9900
C29 N2A 1.485(12)
C29 H53 0.9900
C29 H52 0.9900
N2A C31 1.468(11)
N2A C37 1.485(11)
C31 C32 1.520(12)
C31 H31A 0.9900
C31 H31B 0.9900
C32 N5A 1.337(11)
C32 C33 1.391(12)
C33 C34 1.362(15)
C33 H31 0.9500
C34 H33 0.9500
C35 N5A 1.332(12)
C35 H32 0.9500
C37 H35 0.9900
C37 H36 0.9900
C38 C39 1.403(17)
C38 H50 0.9500
C39 C40 1.372(17)
C39 H49 0.9500
C40 H37 0.9500
C41 H47 0.9900
C41 H48 0.9900
C42 C43 1.514(16)
C42 H38 0.9900
C42 H39 0.9900
C43 H43A 0.9900
C43 H43B 0.9900
C44 C45 1.500(12)
C44 H46 0.9900
C44 H41 0.9900
C45 N4A 1.342(11)
C45 C46 1.403(12)
C46 C47 1.395(15)
C46 H42 0.9500
C47 C48 1.350(14)
C47 H43 0.9500
C48 C49 1.388(13)
C48 H44 0.9500
C49 N4A 1.311(12)
C49 H45 0.9500
C27A H27C 0.9900
C27A H27D 0.9900

loop_
_geom_hbond_atom_site_label_D
_geom_hbond_atom_site_label_H
_geom_hbond_atom_site_label_A
_geom_hbond_distance_DH
_geom_hbond_distance_HA
_geom_hbond_distance_DA
_geom_hbond_angle_DHA
_geom_hbond_site_symmetry_A
C1 H5 O14 0.99 2.62 3.469(14) 143.9 2_656
C3 H1 O15 0.95 2.50 3.322(12) 144.4 2_656
C5 H4 O1 0.95 2.62 3.172(12) 117.2 .
C5 H4 O7 0.95 2.51 3.374(13) 151.2 1_565
C8 H10 O13 0.99 2.45 3.158(12) 127.8 .
C11 H11A O7 0.99 2.61 3.403(16) 136.9 1_565
C18 H15 O7 0.95 2.55 3.411(14) 151.1 .
C20 H24 O16 0.99 2.41 3.278(13) 146.1 1_565
C24 H21 O14 0.99 2.59 3.172(13) 117.2 .
C26 H22 O16 0.95 2.62 3.418(16) 141.9 1_565
C28 H54 O16 0.99 2.53 3.301(13) 134.6 1_655
C31 H31A O12 0.99 2.60 3.400(11) 137.6 2_746
C31 H31B O16 0.99 2.44 3.280(12) 142.3 1_655
C33 H31 O11 0.95 2.41 3.294(12) 154.8 2_746
C35 H32 O19 0.95 2.55 3.312(14) 137.4 1_545
C35 H32 O2A 0.95 2.61 3.176(11) 118.9 .
C37 H35 O12 0.99 2.60 3.257(11) 123.6 .
C41 H48 O13 0.99 2.41 3.318(12) 152.8 1_545
C43 H43A O21 0.99 2.55 3.344(14) 136.9 1_545
C43 H43B O9 0.99 2.60 3.179(13) 117.4 2_645
C49 H45 O1A 0.95 2.65 3.230(11) 120.3 .
C27A H27D O18 0.99 2.63 3.425(13) 137.4 2_745
